data_4118476
loop_
_publ_author_name
'Neil J. Lajkiewicz'
'St\'ephane P. Roche'
'Baudouin Gerard'
'John A. Porco'

_publ_section_title
;
 Enantioselective Photocycloaddition of 3-Hydroxyflavones: Total Syntheses
 and Absolute Configuration Assignments of (+)-Ponapensin and
 (+)-Elliptifoline
;
_journal_name_full 'Journal of the American Chemical Society'
_journal_page_first 13108
_journal_page_last 13113
_journal_paper_doi 10.1021/ja305342f
_journal_volume 134
_journal_year 2012
_chemical_formula_moiety 'C32 H35 N O8, 2(C6 H6)'
_chemical_formula_sum 'C44 H47 N O8'
_chemical_formula_weight 717.83
_chemical_name_systematic
; 
 ? 
;
_space_group_IT_number 2
_symmetry_cell_setting triclinic
_symmetry_space_group_name_Hall '-P 1'
_symmetry_space_group_name_H-M 'P -1'
_atom_sites_solution_hydrogens mixed
_atom_sites_solution_primary direct
_atom_sites_solution_secondary difmap
_audit_creation_method SHELXL-97
_cell_angle_alpha 71.620(4)
_cell_angle_beta 69.603(4)
_cell_angle_gamma 63.746(4)
_cell_formula_units_Z 2
_cell_length_a 11.6354(9)
_cell_length_b 12.6447(10)
_cell_length_c 15.6781(11)
_cell_measurement_reflns_used 8559
_cell_measurement_temperature 173(2)
_cell_measurement_theta_max 26.73
_cell_measurement_theta_min 2.52
_cell_volume 1903.0(3)
_computing_cell_refinement 'Bruker SAINT+'
_computing_data_collection 'Bruker APEX2'
_computing_data_reduction 'Bruker SAINT+'
_computing_molecular_graphics 'Bruker SHELXTL'
_computing_publication_material 'Bruker SHELXTL'
_computing_structure_refinement 'SHELXL-97 (Sheldrick, 1997)'
_computing_structure_solution 'SHELXS-97 (Sheldrick, 1990)'
_diffrn_ambient_temperature 173(2)
_diffrn_measured_fraction_theta_full 0.997
_diffrn_measured_fraction_theta_max 0.997
_diffrn_measurement_device_type 'Bruker X8 APEX II diffractometer'
_diffrn_measurement_method 'phi and omega scans'
_diffrn_radiation_monochromator graphite
_diffrn_radiation_source 'fine-focus sealed tube'
_diffrn_radiation_type MoK\a
_diffrn_radiation_wavelength 0.71073
_diffrn_reflns_av_R_equivalents 0.0324
_diffrn_reflns_av_sigmaI/netI 0.0328
_diffrn_reflns_limit_h_max 14
_diffrn_reflns_limit_h_min -14
_diffrn_reflns_limit_k_max 15
_diffrn_reflns_limit_k_min -15
_diffrn_reflns_limit_l_max 19
_diffrn_reflns_limit_l_min -19
_diffrn_reflns_number 31176
_diffrn_reflns_theta_full 26.37
_diffrn_reflns_theta_max 26.37
_diffrn_reflns_theta_min 1.83
_diffrn_standards_number 0
_exptl_absorpt_coefficient_mu 0.086
_exptl_absorpt_correction_T_max 0.9957
_exptl_absorpt_correction_T_min 0.9748
_exptl_absorpt_correction_type multi-scan
_exptl_absorpt_process_details SADABS
_exptl_crystal_colour colourless
_exptl_crystal_density_diffrn 1.253
_exptl_crystal_description block
_exptl_crystal_F_000 764
_exptl_crystal_size_max 0.30
_exptl_crystal_size_mid 0.15
_exptl_crystal_size_min 0.05
_refine_diff_density_max 0.269
_refine_diff_density_min -0.231
_refine_diff_density_rms 0.037
_refine_ls_extinction_method none
_refine_ls_goodness_of_fit_ref 1.017
_refine_ls_hydrogen_treatment mixed
_refine_ls_matrix_type full
_refine_ls_number_parameters 574
_refine_ls_number_reflns 7763
_refine_ls_number_restraints 66
_refine_ls_restrained_S_all 1.014
_refine_ls_R_factor_all 0.0640
_refine_ls_R_factor_gt 0.0435
_refine_ls_shift/su_max 0.001
_refine_ls_shift/su_mean 0.000
_refine_ls_structure_factor_coef Fsqd
_refine_ls_weighting_details 'calc w=1/[\s^2^(Fo^2^)+(0.0492P)^2^+0.6521P] where P=(Fo^2^+2Fc^2^)/3'
_refine_ls_weighting_scheme calc
_refine_ls_wR_factor_gt 0.1015
_refine_ls_wR_factor_ref 0.1135
_reflns_number_gt 5811
_reflns_number_total 7763
_reflns_threshold_expression >2sigma(I)
_cod_data_source_file ja305342f_si_001.cif
_cod_data_source_block porco141
_cod_original_cell_volume 1903.0(2)
_cod_database_code 4118476

loop_
_symmetry_equiv_pos_as_xyz
'x, y, z'
'-x, -y, -z'

loop_
_atom_site_label
_atom_site_type_symbol
_atom_site_fract_x
_atom_site_fract_y
_atom_site_fract_z
_atom_site_U_iso_or_equiv
_atom_site_adp_type
_atom_site_occupancy
_atom_site_symmetry_multiplicity
_atom_site_calc_flag
_atom_site_refinement_flags
O1 O 1.12643(10) -0.22639(9) -0.52367(7) 0.0241(2) Uani 1 1 d .
O2 O 1.46019(10) -0.35843(10) -0.48617(7) 0.0270(2) Uani 1 1 d .
H2O H 1.522(2) -0.3938(18) -0.5302(15) 0.050(6) Uiso 1 1 d .
O3 O 1.36010(11) -0.53040(9) -0.37102(8) 0.0281(3) Uani 1 1 d .
H3O H 1.311(2) -0.5678(19) -0.3328(16) 0.060(7) Uiso 1 1 d .
O4 O 1.03057(10) -0.30290(10) -0.23241(7) 0.0329(3) Uani 1 1 d .
O5 O 1.36860(13) -0.40333(12) -0.12246(9) 0.0467(3) Uani 1 1 d .
O6 O 1.14312(11) -0.57389(10) -0.28530(8) 0.0354(3) Uani 1 1 d .
O7 O 0.79147(12) -0.38723(11) -0.43431(9) 0.0424(3) Uani 1 1 d .
O8 O 1.38074(12) 0.12850(10) -0.79530(8) 0.0386(3) Uani 1 1 d .
N1 N 1.20537(13) -0.41767(13) -0.17141(9) 0.0324(3) Uani 1 1 d .
C1 C 1.23666(14) -0.22374(13) -0.50012(10) 0.0222(3) Uani 1 1 d .
C2 C 1.18656(15) -0.19886(13) -0.39788(10) 0.0231(3) Uani 1 1 d .
H2 H 1.0911(16) -0.1745(13) -0.3825(10) 0.019(4) Uiso 1 1 d .
C3 C 1.24285(15) -0.32394(13) -0.33723(10) 0.0232(3) Uani 1 1 d .
H3 H 1.3268(17) -0.3347(14) -0.3322(11) 0.026(4) Uiso 1 1 d .
C4 C 1.27119(14) -0.41168(13) -0.39879(10) 0.0230(3) Uani 1 1 d .
C5 C 1.14447(14) -0.40833(13) -0.40788(10) 0.0238(3) Uani 1 1 d .
C6 C 1.08008(14) -0.31619(13) -0.47108(10) 0.0232(3) Uani 1 1 d .
C7 C 0.96295(15) -0.30522(14) -0.48470(11) 0.0276(3) Uani 1 1 d .
H7 H 0.9243(16) -0.2402(15) -0.5298(12) 0.030(4) Uiso 1 1 d .
C8 C 0.90735(15) -0.38854(15) -0.43017(12) 0.0312(4) Uani 1 1 d .
C9 C 0.96577(16) -0.48010(15) -0.36328(12) 0.0324(4) Uani 1 1 d .
H9 H 0.9231(18) -0.5329(16) -0.3275(12) 0.036(5) Uiso 1 1 d .
C10 C 1.08134(15) -0.48804(13) -0.35217(11) 0.0278(3) Uani 1 1 d .
C11 C 1.15083(15) -0.34501(13) -0.24294(10) 0.0250(3) Uani 1 1 d .
C12 C 1.34284(17) -0.47105(16) -0.16618(12) 0.0370(4) Uani 1 1 d .
H12 H 1.4030(17) -0.4778(15) -0.2290(13) 0.035(5) Uiso 1 1 d .
C13 C 1.3502(2) -0.58930(19) -0.10048(15) 0.0510(5) Uani 1 1 d .
H13B H 1.358(2) -0.6472(19) -0.1393(15) 0.058(6) Uiso 1 1 d .
H13A H 1.426(2) -0.6195(19) -0.0728(15) 0.061(6) Uiso 1 1 d .
C14 C 1.2173(2) -0.5567(2) -0.02904(15) 0.0554(6) Uani 1 1 d .
H14B H 1.195(2) -0.625(2) -0.0001(16) 0.067(7) Uiso 1 1 d .
H14A H 1.221(3) -0.518(2) 0.0202(19) 0.090(9) Uiso 1 1 d .
C15 C 1.12095(19) -0.45947(18) -0.08432(12) 0.0396(4) Uani 1 1 d .
H15B H 1.0620(18) -0.3892(16) -0.0492(12) 0.038(5) Uiso 1 1 d .
H15A H 1.069(2) -0.4893(18) -0.1002(14) 0.052(6) Uiso 1 1 d .
C16 C 1.27660(14) -0.12974(13) -0.57707(10) 0.0232(3) Uani 1 1 d .
C17 C 1.19586(15) -0.00913(14) -0.58059(11) 0.0272(3) Uani 1 1 d .
H17 H 1.1152(16) 0.0144(14) -0.5320(11) 0.027(4) Uiso 1 1 d .
C18 C 1.22552(16) 0.07958(15) -0.65246(11) 0.0299(4) Uani 1 1 d .
H18 H 1.1660(17) 0.1596(16) -0.6522(12) 0.034(5) Uiso 1 1 d .
C19 C 1.34000(16) 0.04798(14) -0.72253(10) 0.0294(3) Uani 1 1 d .
C20 C 1.42038(17) -0.07191(15) -0.72144(11) 0.0336(4) Uani 1 1 d .
H20 H 1.4990(19) -0.0954(16) -0.7708(13) 0.044(5) Uiso 1 1 d .
C21 C 1.38876(16) -0.15968(15) -0.64996(11) 0.0299(4) Uani 1 1 d .
H21 H 1.4415(18) -0.2415(17) -0.6517(12) 0.040(5) Uiso 1 1 d .
C22 C 1.22012(15) -0.10792(13) -0.37788(10) 0.0259(3) Uani 1 1 d .
C23 C 1.12188(18) -0.02301(15) -0.32659(12) 0.0343(4) Uani 1 1 d .
H23 H 1.036(2) -0.0176(16) -0.3126(13) 0.041(5) Uiso 1 1 d .
C24 C 1.1517(2) 0.05439(17) -0.29972(13) 0.0447(5) Uani 1 1 d .
H24 H 1.083(2) 0.1111(19) -0.2636(15) 0.056(6) Uiso 1 1 d .
C25 C 1.2800(2) 0.04841(17) -0.32428(13) 0.0443(5) Uani 1 1 d .
H25 H 1.301(2) 0.1023(19) -0.3078(15) 0.057(6) Uiso 1 1 d .
C26 C 1.3786(2) -0.03445(17) -0.37648(13) 0.0402(4) Uani 1 1 d .
H26 H 1.464(2) -0.0378(18) -0.3939(14) 0.051(6) Uiso 1 1 d .
C27 C 1.34889(17) -0.11165(16) -0.40337(12) 0.0340(4) Uani 1 1 d .
H27 H 1.4186(18) -0.1727(16) -0.4372(12) 0.037(5) Uiso 1 1 d .
C28 C 1.33922(14) -0.35286(13) -0.49221(10) 0.0224(3) Uani 1 1 d .
H28 H 1.3523(15) -0.3909(14) -0.5448(11) 0.025(4) Uiso 1 1 d .
C29 C 1.3723(2) -0.29083(19) -0.17754(15) 0.0530(5) Uani 1 1 d .
H29A H 1.2861 -0.2401 -0.1914 0.079 Uiso 1 1 calc R
H29B H 1.4405 -0.3039 -0.2356 0.079 Uiso 1 1 calc R
H29C H 1.3929 -0.2510 -0.1435 0.079 Uiso 1 1 calc R
C30 C 1.0734(2) -0.64453(17) -0.21668(14) 0.0477(5) Uani 1 1 d .
H30A H 1.0594 -0.6939 -0.2464 0.072 Uiso 1 1 calc R
H30B H 0.9877 -0.5914 -0.1854 0.072 Uiso 1 1 calc R
H30C H 1.1252 -0.6967 -0.1711 0.072 Uiso 1 1 calc R
C31 C 0.72567(18) -0.29329(17) -0.49984(15) 0.0457(5) Uani 1 1 d .
H31A H 0.7839 -0.2979 -0.5623 0.069 Uiso 1 1 calc R
H31B H 0.7031 -0.2154 -0.4854 0.069 Uiso 1 1 calc R
H31C H 0.6447 -0.3019 -0.4970 0.069 Uiso 1 1 calc R
C32 C 1.30282(19) 0.25277(16) -0.79618(14) 0.0447(5) Uani 1 1 d .
H32A H 1.3002 0.2740 -0.7404 0.067 Uiso 1 1 calc R
H32B H 1.2128 0.2692 -0.7974 0.067 Uiso 1 1 calc R
H32C H 1.3419 0.3007 -0.8513 0.067 Uiso 1 1 calc R
C1S C 0.8790(3) -0.0747(2) 0.0507(2) 0.0757(8) Uani 1 1 d D
H1SA H 0.9334 -0.0714 0.0823 0.091 Uiso 1 1 calc R
C2S C 0.7459(3) -0.0259(2) 0.07993(16) 0.0703(7) Uani 1 1 d D
H2SA H 0.7068 0.0117 0.1324 0.084 Uiso 1 1 calc R
C3S C 0.6688(2) -0.0300(2) 0.03584(16) 0.0730(7) Uani 1 1 d D
H3SA H 0.5754 0.0052 0.0569 0.088 Uiso 1 1 calc R
C4S C 0.7225(3) -0.0839(3) -0.03880(18) 0.0752(7) Uani 1 1 d D
H4SA H 0.6666 -0.0867 -0.0694 0.090 Uiso 1 1 calc R
C5S C 0.8555(3) -0.1336(2) -0.06987(18) 0.0749(8) Uani 1 1 d D
H5SA H 0.8932 -0.1713 -0.1222 0.090 Uiso 1 1 calc R
C6S C 0.9352(2) -0.1291(2) -0.0252(2) 0.0783(9) Uani 1 1 d D
H6SA H 1.0286 -0.1634 -0.0465 0.094 Uiso 1 1 calc R
C7S C 1.2139(3) 0.7989(2) 0.1452(2) 0.0806(8) Uani 1 1 d D
H7SA H 1.1793 0.8827 0.1215 0.097 Uiso 1 1 calc R
C8S C 1.2603(3) 0.7193(3) 0.08824(17) 0.0838(9) Uani 1 1 d D
H8SA H 1.2579 0.7476 0.0249 0.101 Uiso 1 1 calc R
C9S C 1.3095(2) 0.6004(3) 0.1217(2) 0.0750(8) Uani 1 1 d D
H9SA H 1.3429 0.5448 0.0818 0.090 Uiso 1 1 calc R
C10S C 1.3113(2) 0.5601(2) 0.2125(2) 0.0627(7) Uani 1 1 d D
H10A H 1.3457 0.4762 0.2361 0.075 Uiso 1 1 calc R
C11S C 1.2644(2) 0.6389(2) 0.26949(15) 0.0571(6) Uani 1 1 d D
H11A H 1.2647 0.6102 0.3332 0.068 Uiso 1 1 calc R
C12S C 1.2171(2) 0.7585(2) 0.23609(18) 0.0658(7) Uani 1 1 d D
H12A H 1.1863 0.8139 0.2757 0.079 Uiso 1 1 calc R

loop_
_atom_site_aniso_label
_atom_site_aniso_U_11
_atom_site_aniso_U_22
_atom_site_aniso_U_33
_atom_site_aniso_U_23
_atom_site_aniso_U_13
_atom_site_aniso_U_12
O1 0.0214(5) 0.0271(5) 0.0263(5) -0.0046(4) -0.0057(4) -0.0116(4)
O2 0.0167(5) 0.0339(6) 0.0284(6) -0.0120(5) -0.0007(4) -0.0074(5)
O3 0.0224(6) 0.0248(5) 0.0283(6) -0.0051(5) -0.0020(5) -0.0043(5)
O4 0.0218(6) 0.0408(6) 0.0293(6) -0.0097(5) 0.0009(5) -0.0091(5)
O5 0.0511(8) 0.0575(8) 0.0377(7) -0.0051(6) -0.0164(6) -0.0242(7)
O6 0.0344(6) 0.0314(6) 0.0352(6) 0.0026(5) -0.0061(5) -0.0157(5)
O7 0.0305(6) 0.0477(7) 0.0573(8) -0.0073(6) -0.0119(6) -0.0229(6)
O8 0.0411(7) 0.0358(6) 0.0311(6) 0.0002(5) 0.0003(5) -0.0190(6)
N1 0.0274(7) 0.0409(8) 0.0242(7) -0.0016(6) -0.0033(6) -0.0140(6)
C1 0.0181(7) 0.0277(8) 0.0220(7) -0.0077(6) -0.0021(6) -0.0098(6)
C2 0.0182(8) 0.0268(8) 0.0226(7) -0.0084(6) -0.0010(6) -0.0074(6)
C3 0.0180(7) 0.0265(8) 0.0234(7) -0.0077(6) -0.0024(6) -0.0070(6)
C4 0.0194(7) 0.0228(7) 0.0229(7) -0.0068(6) -0.0022(6) -0.0052(6)
C5 0.0215(7) 0.0246(7) 0.0245(7) -0.0103(6) 0.0001(6) -0.0085(6)
C6 0.0209(7) 0.0261(7) 0.0231(7) -0.0100(6) 0.0010(6) -0.0105(6)
C7 0.0236(8) 0.0301(8) 0.0304(8) -0.0105(7) -0.0046(7) -0.0095(7)
C8 0.0231(8) 0.0357(9) 0.0400(9) -0.0161(7) -0.0018(7) -0.0139(7)
C9 0.0291(9) 0.0322(9) 0.0378(9) -0.0090(7) 0.0005(7) -0.0182(7)
C10 0.0275(8) 0.0254(8) 0.0280(8) -0.0085(6) -0.0016(6) -0.0094(6)
C11 0.0232(8) 0.0275(8) 0.0229(7) -0.0094(6) -0.0002(6) -0.0095(6)
C12 0.0318(9) 0.0455(10) 0.0311(9) -0.0035(8) -0.0100(8) -0.0130(8)
C13 0.0457(12) 0.0487(12) 0.0509(12) 0.0062(10) -0.0194(10) -0.0159(10)
C14 0.0540(13) 0.0624(14) 0.0419(12) 0.0141(11) -0.0141(10) -0.0292(11)
C15 0.0398(10) 0.0488(11) 0.0252(9) 0.0000(8) -0.0012(8) -0.0222(9)
C16 0.0215(7) 0.0282(8) 0.0222(7) -0.0055(6) -0.0045(6) -0.0115(6)
C17 0.0223(8) 0.0315(8) 0.0255(8) -0.0086(6) -0.0009(6) -0.0096(7)
C18 0.0301(9) 0.0254(8) 0.0308(8) -0.0053(7) -0.0058(7) -0.0087(7)
C19 0.0313(9) 0.0344(9) 0.0242(8) -0.0023(7) -0.0043(7) -0.0178(7)
C20 0.0281(9) 0.0381(9) 0.0259(8) -0.0076(7) 0.0039(7) -0.0118(7)
C21 0.0281(8) 0.0289(8) 0.0269(8) -0.0072(7) -0.0009(7) -0.0086(7)
C22 0.0292(8) 0.0273(8) 0.0215(7) -0.0053(6) -0.0058(6) -0.0108(7)
C23 0.0354(10) 0.0343(9) 0.0339(9) -0.0126(7) -0.0041(8) -0.0129(8)
C24 0.0544(12) 0.0392(10) 0.0432(11) -0.0221(9) -0.0058(9) -0.0148(9)
C25 0.0665(14) 0.0421(10) 0.0403(10) -0.0110(8) -0.0166(10) -0.0294(10)
C26 0.0454(11) 0.0481(11) 0.0383(10) -0.0071(8) -0.0109(9) -0.0274(9)
C27 0.0332(9) 0.0380(9) 0.0351(9) -0.0127(8) -0.0050(7) -0.0156(8)
C28 0.0176(7) 0.0257(7) 0.0238(7) -0.0098(6) -0.0019(6) -0.0070(6)
C29 0.0625(14) 0.0558(12) 0.0526(12) -0.0092(10) -0.0199(11) -0.0289(11)
C30 0.0548(12) 0.0421(10) 0.0450(11) 0.0065(8) -0.0070(9) -0.0309(10)
C31 0.0291(9) 0.0496(11) 0.0676(13) -0.0134(10) -0.0179(9) -0.0165(8)
C32 0.0472(11) 0.0353(10) 0.0466(11) 0.0045(8) -0.0098(9) -0.0207(9)
C1S 0.105(2) 0.0682(16) 0.0774(18) 0.0210(14) -0.0516(18) -0.0538(17)
C2S 0.108(2) 0.0575(14) 0.0407(12) -0.0061(10) -0.0191(14) -0.0286(15)
C3S 0.0538(14) 0.0952(19) 0.0485(13) -0.0172(13) -0.0019(11) -0.0151(13)
C4S 0.0712(17) 0.108(2) 0.0639(15) -0.0292(15) -0.0135(13) -0.0426(16)
C5S 0.086(2) 0.0644(15) 0.0667(16) -0.0351(13) 0.0080(14) -0.0270(14)
C6S 0.0452(14) 0.0528(14) 0.106(2) 0.0079(15) -0.0071(15) -0.0163(11)
C7S 0.0734(18) 0.0546(15) 0.087(2) 0.0136(14) -0.0213(15) -0.0177(13)
C8S 0.0697(18) 0.135(3) 0.0378(13) -0.0054(16) -0.0148(12) -0.0364(19)
C9S 0.0499(14) 0.112(2) 0.085(2) -0.0644(18) 0.0052(13) -0.0347(15)
C10S 0.0382(12) 0.0460(12) 0.097(2) -0.0069(12) -0.0083(12) -0.0204(10)
C11S 0.0497(13) 0.0875(17) 0.0410(11) -0.0014(11) -0.0161(10) -0.0352(12)
C12S 0.0600(15) 0.0724(16) 0.0783(17) -0.0386(14) -0.0084(13) -0.0264(13)

loop_
_atom_type_symbol
_atom_type_description
_atom_type_scat_dispersion_real
_atom_type_scat_dispersion_imag
_atom_type_scat_source
C C 0.0033 0.0016 'International Tables Vol C Tables 4.2.6.8 and 6.1.1.4'
H H 0.0000 0.0000 'International Tables Vol C Tables 4.2.6.8 and 6.1.1.4'
N N 0.0061 0.0033 'International Tables Vol C Tables 4.2.6.8 and 6.1.1.4'
O O 0.0106 0.0060 'International Tables Vol C Tables 4.2.6.8 and 6.1.1.4'

loop_
_geom_angle_atom_site_label_1
_geom_angle_atom_site_label_2
_geom_angle_atom_site_label_3
_geom_angle
C6 O1 C1 116.44(11)
C29 O5 C12 114.42(14)
C10 O6 C30 118.08(14)
C8 O7 C31 116.76(13)
C19 O8 C32 117.31(13)
C11 N1 C12 130.00(14)
C11 N1 C15 119.35(14)
C12 N1 C15 110.54(13)
O1 C1 C16 103.51(11)
O1 C1 C28 106.30(11)
C16 C1 C28 117.17(12)
O1 C1 C2 108.00(11)
C16 C1 C2 117.02(12)
C28 C1 C2 104.15(11)
C22 C2 C3 110.37(12)
C22 C2 C1 119.00(12)
C3 C2 C1 104.41(11)
C11 C3 C4 112.59(12)
C11 C3 C2 114.16(12)
C4 C3 C2 102.95(11)
O3 C4 C5 113.31(12)
O3 C4 C28 109.55(11)
C5 C4 C28 108.54(12)
O3 C4 C3 113.03(12)
C5 C4 C3 111.31(11)
C28 C4 C3 100.20(11)
C6 C5 C10 116.67(14)
C6 C5 C4 118.62(13)
C10 C5 C4 124.58(14)
O1 C6 C5 121.89(13)
O1 C6 C7 115.08(13)
C5 C6 C7 123.01(14)
C8 C7 C6 117.85(15)
O7 C8 C7 124.27(15)
O7 C8 C9 114.48(14)
C7 C8 C9 121.22(15)
C10 C9 C8 119.15(15)
C9 C10 O6 122.63(14)
C9 C10 C5 121.97(15)
O6 C10 C5 115.39(14)
O4 C11 N1 120.53(14)
O4 C11 C3 121.22(13)
N1 C11 C3 118.13(13)
O5 C12 N1 110.90(14)
O5 C12 C13 107.05(16)
N1 C12 C13 102.23(15)
C12 C13 C14 103.22(17)
C15 C14 C13 104.35(16)
N1 C15 C14 104.68(15)
C17 C16 C21 117.56(14)
C17 C16 C1 120.00(13)
C21 C16 C1 122.29(13)
C18 C17 C16 121.88(14)
C17 C18 C19 119.50(15)
O8 C19 C20 116.10(14)
O8 C19 C18 124.35(14)
C20 C19 C18 119.55(15)
C21 C20 C19 120.35(15)
C20 C21 C16 121.10(15)
C23 C22 C27 118.36(15)
C23 C22 C2 119.33(14)
C27 C22 C2 122.14(13)
C24 C23 C22 120.78(18)
C25 C24 C23 120.19(17)
C24 C25 C26 119.71(17)
C27 C26 C25 120.14(18)
C26 C27 C22 120.81(16)
O2 C28 C4 109.52(12)
O2 C28 C1 111.68(12)
C4 C28 C1 100.33(11)
C2S C1S C6S 119.5(3)
C3S C2S C1S 120.6(2)
C2S C3S C4S 120.7(2)
C5S C4S C3S 120.2(3)
C4S C5S C6S 119.4(2)
C5S C6S C1S 119.6(2)
C12S C7S C8S 120.1(2)
C9S C8S C7S 120.0(2)
C8S C9S C10S 119.9(2)
C9S C10S C11S 120.2(2)
C12S C11S C10S 120.2(2)
C11S C12S C7S 119.4(2)

loop_
_geom_bond_atom_site_label_1
_geom_bond_atom_site_label_2
_geom_bond_distance
O1 C6 1.3789(17)
O1 C1 1.4690(17)
O2 C28 1.4128(18)
O3 C4 1.4287(17)
O4 C11 1.2264(18)
O5 C29 1.423(2)
O5 C12 1.426(2)
O6 C10 1.3825(19)
O6 C30 1.428(2)
O7 C8 1.3649(19)
O7 C31 1.424(2)
O8 C19 1.3714(19)
O8 C32 1.423(2)
N1 C11 1.354(2)
N1 C12 1.457(2)
N1 C15 1.476(2)
C1 C16 1.509(2)
C1 C28 1.535(2)
C1 C2 1.5852(19)
C2 C22 1.511(2)
C2 C3 1.550(2)
C3 C11 1.518(2)
C3 C4 1.550(2)
C4 C5 1.511(2)
C4 C28 1.533(2)
C5 C6 1.385(2)
C5 C10 1.404(2)
C6 C7 1.392(2)
C7 C8 1.382(2)
C8 C9 1.392(2)
C9 C10 1.372(2)
C12 C13 1.510(3)
C13 C14 1.529(3)
C14 C15 1.518(3)
C16 C17 1.388(2)
C16 C21 1.396(2)
C17 C18 1.386(2)
C18 C19 1.388(2)
C19 C20 1.383(2)
C20 C21 1.383(2)
C22 C23 1.387(2)
C22 C27 1.392(2)
C23 C24 1.385(2)
C24 C25 1.378(3)
C25 C26 1.381(3)
C26 C27 1.382(2)
C1S C2S 1.353(4)
C1S C6S 1.376(4)
C2S C3S 1.334(4)
C3S C4S 1.357(3)
C4S C5S 1.354(4)
C5S C6S 1.370(4)
C7S C12S 1.362(4)
C7S C8S 1.360(4)
C8S C9S 1.347(4)
C9S C10S 1.356(4)
C10S C11S 1.353(3)
C11S C12S 1.352(3)

loop_
_geom_hbond_atom_site_label_D
_geom_hbond_atom_site_label_H
_geom_hbond_atom_site_label_A
_geom_hbond_distance_DH
_geom_hbond_distance_HA
_geom_hbond_distance_DA
_geom_hbond_angle_DHA
_geom_hbond_site_symmetry_A
O2 H2O O3 0.87(2) 1.87(2) 2.7354(15) 174(2) 2_844
O3 H3O O6 0.85(2) 1.86(2) 2.6228(16) 148(2) .
